data_7103426
loop_
_publ_author_name
'Bacon, Catherine E'
'Eisler, Dana J'
'Melen, Rebecca L'
'Rawson, Jeremy M'

_publ_section_title
;
 Formation of N-bridgehead 1,2,5-thiadiazolium and selenadiazolium
 rings through an intramolecular cyclisation reaction.
;
_journal_issue 40
_journal_name_full 'Chemical communications (Cambridge, England)'
_journal_page_first 4924
_journal_page_last 4926
_journal_paper_doi 10.1039/b809987a
_journal_year 2008
_chemical_formula_moiety 'C11 H10 Cl N3 O S'
_chemical_formula_sum 'C11 H10 Cl N3 O S'
_chemical_formula_weight 267.73
_chemical_name_systematic
;
?
;
_space_group_IT_number 15
_symmetry_cell_setting monoclinic
_symmetry_space_group_name_Hall '-C 2yc'
_symmetry_space_group_name_H-M 'C 1 2/c 1'
_atom_sites_solution_hydrogens geom
_atom_sites_solution_primary direct
_atom_sites_solution_secondary difmap
_audit_creation_method SHELXL-97
_cell_angle_alpha 90.00
_cell_angle_beta 111.0242(16)
_cell_angle_gamma 90.00
_cell_formula_units_Z 8
_cell_length_a 24.1059(6)
_cell_length_b 4.9368(2)
_cell_length_c 20.7418(6)
_cell_measurement_reflns_used 7515
_cell_measurement_temperature 180(2)
_cell_measurement_theta_max 27.48
_cell_measurement_theta_min 1.00
_cell_volume 2304.07(13)
_computing_cell_refinement 'HKL Scalepack (Otwinowski & Minor 1997)'
_computing_data_reduction
;
HKL Denzo and Scalepack (Otwinowski & Minor 1997)
;
_computing_publication_material 'SHELXL-97 (Sheldrick 1997)'
_computing_structure_refinement 'SHELXL-97 (Sheldrick 1997)'
_computing_structure_solution 'SHELXL-97 (Sheldrick 1997)'
_diffrn_ambient_temperature 180(2)
_diffrn_measured_fraction_theta_full 0.994
_diffrn_measured_fraction_theta_max 0.994
_diffrn_measurement_device_type 'Nonius Kappa CCD'
_diffrn_measurement_method 'Thin slice \w and \f scans'
_diffrn_radiation_source 'fine-focus sealed tube'
_diffrn_radiation_type MoK\a
_diffrn_radiation_wavelength 0.71073
_diffrn_reflns_av_R_equivalents 0.0507
_diffrn_reflns_av_sigmaI/netI 0.0482
_diffrn_reflns_limit_h_max 29
_diffrn_reflns_limit_h_min -30
_diffrn_reflns_limit_k_max 6
_diffrn_reflns_limit_k_min -6
_diffrn_reflns_limit_l_max 26
_diffrn_reflns_limit_l_min -26
_diffrn_reflns_number 9748
_diffrn_reflns_theta_full 27.49
_diffrn_reflns_theta_max 27.49
_diffrn_reflns_theta_min 2.23
_exptl_absorpt_coefficient_mu 0.498
_exptl_absorpt_correction_T_max 0.961
_exptl_absorpt_correction_T_min 0.875
_exptl_absorpt_correction_type multi-scan
_exptl_absorpt_process_details
;
multi-scan from symmetry-related measurements
Sortav (Blessing 1995)
;
_exptl_crystal_colour orange
_exptl_crystal_density_diffrn 1.544
_exptl_crystal_density_method 'not measured'
_exptl_crystal_description plate
_exptl_crystal_F_000 1104
_exptl_crystal_size_max 0.28
_exptl_crystal_size_mid 0.07
_exptl_crystal_size_min 0.05
_refine_diff_density_max 0.298
_refine_diff_density_min -0.257
_refine_diff_density_rms 0.061
_refine_ls_extinction_method none
_refine_ls_goodness_of_fit_ref 1.021
_refine_ls_hydrogen_treatment mixed
_refine_ls_matrix_type full
_refine_ls_number_parameters 162
_refine_ls_number_reflns 2635
_refine_ls_number_restraints 2
_refine_ls_restrained_S_all 1.021
_refine_ls_R_factor_all 0.0626
_refine_ls_R_factor_gt 0.0388
_refine_ls_shift/su_max 0.000
_refine_ls_shift/su_mean 0.000
_refine_ls_structure_factor_coef Fsqd
_refine_ls_weighting_details 'calc w=1/[\s^2^(Fo^2^)+(0.0285P)^2^+3.3848P] where P=(Fo^2^+2Fc^2^)/3'
_refine_ls_weighting_scheme calc
_refine_ls_wR_factor_gt 0.0794
_refine_ls_wR_factor_ref 0.0884
_reflns_number_gt 1982
_reflns_number_total 2635
_reflns_threshold_expression >2sigma(I)
_cod_data_source_file b809987a.txt
_cod_data_source_block jr0708a
_cod_depositor_comments
;
The following automatic conversions were performed:
'_symmetry_cell_setting' value 'Monoclinic' changed to 'monoclinic'
according to '/home/saulius/struct/CIF-dictionaries/cif_core.dic'
dictionary named 'cif_core.dic' version 2.4.1 from 2010-06-29.

Automatic conversion script
Id: cif_fix_enum 1527 2010-12-29 10:47:43Z saulius 
;
_cod_original_sg_symbol_Hall -C2yc
_cod_original_sg_symbol_H-M C2/c
_cod_database_code 7103426

loop_
_symmetry_equiv_pos_as_xyz
'x, y, z'
'-x, y, -z+1/2'
'x+1/2, y+1/2, z'
'-x+1/2, y+1/2, -z+1/2'
'-x, -y, -z'
'x, -y, z-1/2'
'-x+1/2, -y+1/2, -z'
'x+1/2, -y+1/2, z-1/2'

loop_
_atom_site_label
_atom_site_type_symbol
_atom_site_fract_x
_atom_site_fract_y
_atom_site_fract_z
_atom_site_U_iso_or_equiv
_atom_site_adp_type
_atom_site_occupancy
_atom_site_symmetry_multiplicity
_atom_site_calc_flag
_atom_site_refinement_flags
_atom_site_disorder_assembly
_atom_site_disorder_group
N1 N 0.52316(8) 0.2492(4) 0.45092(8) 0.0249(4) Uani 1 1 d . . .
S1 S 0.58043(2) 0.44545(12) 0.48516(3) 0.02534(15) Uani 1 1 d . . .
N2 N 0.61813(7) 0.3066(4) 0.43642(8) 0.0222(4) Uani 1 1 d . . .
C1 C 0.67375(9) 0.3733(5) 0.43889(11) 0.0262(5) Uani 1 1 d . . .
H1A H 0.6959 0.5120 0.4689 0.031 Uiso 1 1 calc R . .
C2 C 0.69691(10) 0.2360(5) 0.39709(11) 0.0299(5) Uani 1 1 d . . .
H2A H 0.7356 0.2790 0.3981 0.036 Uiso 1 1 calc R . .
C3 C 0.66407(10) 0.0326(5) 0.35282(11) 0.0307(5) Uani 1 1 d . . .
H3A H 0.6805 -0.0611 0.3238 0.037 Uiso 1 1 calc R . .
C4 C 0.60821(9) -0.0316(5) 0.35120(11) 0.0270(5) Uani 1 1 d . . .
H4A H 0.5857 -0.1687 0.3209 0.032 Uiso 1 1 calc R . .
C5 C 0.58480(9) 0.1059(4) 0.39436(10) 0.0223(4) Uani 1 1 d . . .
C6 C 0.52880(9) 0.0804(4) 0.40480(10) 0.0221(4) Uani 1 1 d . . .
C7 C 0.47992(9) -0.1075(4) 0.36796(10) 0.0223(5) Uani 1 1 d . . .
C8 C 0.42549(9) -0.0862(5) 0.37597(10) 0.0260(5) Uani 1 1 d . . .
H8A H 0.4189 0.0500 0.4048 0.031 Uiso 1 1 calc R . .
C9 C 0.38091(9) -0.2664(5) 0.34132(11) 0.0289(5) Uani 1 1 d . . .
H9A H 0.3433 -0.2570 0.3463 0.035 Uiso 1 1 calc R . .
C10 C 0.39191(9) -0.4609(5) 0.29928(11) 0.0280(5) Uani 1 1 d . . .
H10A H 0.3620 -0.5866 0.2745 0.034 Uiso 1 1 calc R . .
C11 C 0.44753(9) -0.4671(5) 0.29431(11) 0.0272(5) Uani 1 1 d . . .
H11A H 0.4549 -0.6008 0.2654 0.033 Uiso 1 1 calc R . .
N3 N 0.49180(7) -0.2959(4) 0.32775(8) 0.0244(4) Uani 1 1 d . . .
O1 O 0.76072(8) 0.7421(4) 0.28243(9) 0.0401(4) Uani 1 1 d D . .
H1C H 0.7538(14) 0.587(3) 0.2643(15) 0.066(10) Uiso 1 1 d D . .
H1B H 0.7773(12) 0.716(7) 0.3255(6) 0.065(10) Uiso 1 1 d D . .
Cl1 Cl 0.68040(2) 0.83197(12) 0.55615(3) 0.03117(16) Uani 1 1 d . . .

loop_
_atom_site_aniso_label
_atom_site_aniso_U_11
_atom_site_aniso_U_22
_atom_site_aniso_U_33
_atom_site_aniso_U_23
_atom_site_aniso_U_13
_atom_site_aniso_U_12
N1 0.0238(9) 0.0261(10) 0.0246(9) -0.0017(8) 0.0086(7) -0.0033(8)
S1 0.0248(3) 0.0265(3) 0.0250(3) -0.0045(2) 0.0092(2) -0.0035(2)
N2 0.0216(9) 0.0218(10) 0.0221(8) 0.0005(7) 0.0065(7) -0.0001(7)
C1 0.0221(10) 0.0261(12) 0.0278(11) 0.0007(9) 0.0056(9) -0.0033(9)
C2 0.0242(11) 0.0326(13) 0.0337(12) -0.0011(10) 0.0114(9) -0.0032(10)
C3 0.0289(11) 0.0329(13) 0.0339(12) -0.0053(10) 0.0157(10) -0.0021(10)
C4 0.0262(11) 0.0270(12) 0.0275(11) -0.0053(10) 0.0093(9) -0.0038(10)
C5 0.0226(10) 0.0207(11) 0.0212(10) 0.0017(8) 0.0049(8) -0.0024(9)
C6 0.0226(10) 0.0213(11) 0.0209(10) 0.0031(9) 0.0061(8) -0.0011(9)
C7 0.0233(10) 0.0220(12) 0.0202(10) 0.0032(8) 0.0061(8) -0.0013(9)
C8 0.0240(11) 0.0278(12) 0.0263(11) 0.0004(9) 0.0090(9) -0.0011(9)
C9 0.0215(10) 0.0319(13) 0.0319(11) 0.0031(10) 0.0078(9) -0.0010(10)
C10 0.0244(11) 0.0270(12) 0.0277(11) 0.0012(10) 0.0034(9) -0.0069(10)
C11 0.0296(11) 0.0266(12) 0.0245(10) -0.0017(9) 0.0087(9) -0.0053(10)
N3 0.0232(9) 0.0243(10) 0.0251(9) -0.0018(8) 0.0080(7) -0.0031(8)
O1 0.0461(10) 0.0323(11) 0.0333(10) 0.0016(9) 0.0037(8) -0.0007(8)
Cl1 0.0297(3) 0.0323(3) 0.0314(3) -0.0066(2) 0.0108(2) -0.0060(2)

loop_
_atom_type_symbol
_atom_type_description
_atom_type_scat_dispersion_real
_atom_type_scat_dispersion_imag
_atom_type_scat_source
C C 0.0033 0.0016 'International Tables Vol C Tables 4.2.6.8 and 6.1.1.4'
H H 0.0000 0.0000 'International Tables Vol C Tables 4.2.6.8 and 6.1.1.4'
N N 0.0061 0.0033 'International Tables Vol C Tables 4.2.6.8 and 6.1.1.4'
S S 0.1246 0.1234 'International Tables Vol C Tables 4.2.6.8 and 6.1.1.4'
O O 0.0106 0.0060 'International Tables Vol C Tables 4.2.6.8 and 6.1.1.4'
Cl Cl 0.1484 0.1585 'International Tables Vol C Tables 4.2.6.8 and 6.1.1.4'

loop_
_geom_angle_atom_site_label_1
_geom_angle_atom_site_label_2
_geom_angle_atom_site_label_3
_geom_angle
_geom_angle_site_symmetry_1
_geom_angle_site_symmetry_3
_geom_angle_publ_flag
C6 N1 S1 113.76(14) . . ?
N1 S1 N2 92.89(9) . . ?
C1 N2 C5 122.79(18) . . ?
C1 N2 S1 126.83(15) . . ?
C5 N2 S1 110.36(13) . . ?
N2 C1 C2 118.4(2) . . ?
N2 C1 H1A 120.8 . . ?
C2 C1 H1A 120.8 . . ?
C1 C2 C3 120.6(2) . . ?
C1 C2 H2A 119.7 . . ?
C3 C2 H2A 119.7 . . ?
C4 C3 C2 120.1(2) . . ?
C4 C3 H3A 120.0 . . ?
C2 C3 H3A 120.0 . . ?
C3 C4 C5 119.4(2) . . ?
C3 C4 H4A 120.3 . . ?
C5 C4 H4A 120.3 . . ?
N2 C5 C4 118.69(18) . . ?
N2 C5 C6 109.42(17) . . ?
C4 C5 C6 131.89(19) . . ?
N1 C6 C5 113.57(18) . . ?
N1 C6 C7 120.21(18) . . ?
C5 C6 C7 126.20(18) . . ?
N3 C7 C8 123.23(19) . . ?
N3 C7 C6 116.48(18) . . ?
C8 C7 C6 120.29(19) . . ?
C9 C8 C7 118.8(2) . . ?
C9 C8 H8A 120.6 . . ?
C7 C8 H8A 120.6 . . ?
C8 C9 C10 119.0(2) . . ?
C8 C9 H9A 120.5 . . ?
C10 C9 H9A 120.5 . . ?
C11 C10 C9 118.2(2) . . ?
C11 C10 H10A 120.9 . . ?
C9 C10 H10A 120.9 . . ?
N3 C11 C10 124.1(2) . . ?
N3 C11 H11A 118.0 . . ?
C10 C11 H11A 118.0 . . ?
C11 N3 C7 116.63(18) . . ?
H1C O1 H1B 106(3) . . ?

loop_
_geom_bond_atom_site_label_1
_geom_bond_atom_site_label_2
_geom_bond_distance
_geom_bond_site_symmetry_2
_geom_bond_publ_flag
N1 C6 1.312(3) . ?
N1 S1 1.6266(18) . ?
S1 N2 1.7253(18) . ?
N2 C1 1.364(3) . ?
N2 C5 1.373(3) . ?
C1 C2 1.368(3) . ?
C1 H1A 0.9500 . ?
C2 C3 1.399(3) . ?
C2 H2A 0.9500 . ?
C3 C4 1.372(3) . ?
C3 H3A 0.9500 . ?
C4 C5 1.394(3) . ?
C4 H4A 0.9500 . ?
C5 C6 1.447(3) . ?
C6 C7 1.479(3) . ?
C7 N3 1.347(3) . ?
C7 C8 1.384(3) . ?
C8 C9 1.381(3) . ?
C8 H8A 0.9500 . ?
C9 C10 1.385(3) . ?
C9 H9A 0.9500 . ?
C10 C11 1.382(3) . ?
C10 H10A 0.9500 . ?
C11 N3 1.343(3) . ?
C11 H11A 0.9500 . ?
O1 H1C 0.843(10) . ?
O1 H1B 0.847(10) . ?

loop_
_cod_related_entry_id
_cod_related_entry_database
_cod_related_entry_code
1 ChemSpider 30653060
